data_2016677
loop_
_publ_author_name
'Siddiqui, Waseeq Ahmad'
'Ahmad, Saeed'
'Siddiqui, Hamid Latif'
'Parvez, Masood'

_publ_section_title
;
 2-[<i>N</i>-(2,3-Dimethylphenyl)carbamoyl]benzenesulfonamide and the
 3,4- and 2,6-dimethylphenyl analogues
;
_journal_coeditor_code HJ3076
_journal_issue 7
_journal_name_full 'Acta Crystallographica Section C'
_journal_page_first o367
_journal_page_last o371
_journal_paper_doi 10.1107/S0108270108016314
_journal_volume 64
_journal_year 2008
_chemical_formula_iupac 'C15 H16 N2 O3 S'
_chemical_formula_moiety 'C15 H16 N2 O3 S'
_chemical_formula_sum 'C15 H16 N2 O3 S'
_chemical_formula_weight 304.36
_chemical_name_systematic
;
2-[(2,6-dimethylphenyl)carbamoyl]benzenesulfonamide
;
_space_group_IT_number 2
_symmetry_cell_setting triclinic
_symmetry_space_group_name_Hall '-P 1'
_symmetry_space_group_name_H-M 'P -1'
_atom_sites_solution_hydrogens geom
_atom_sites_solution_primary direct
_atom_sites_solution_secondary difmap
_cell_angle_alpha 84.30(2)
_cell_angle_beta 82.46(3)
_cell_angle_gamma 88.66(3)
_cell_formula_units_Z 4
_cell_length_a 7.968(3)
_cell_length_b 8.509(5)
_cell_length_c 21.510(11)
_cell_measurement_reflns_used 9182
_cell_measurement_temperature 173(2)
_cell_measurement_theta_max 25.0
_cell_measurement_theta_min 2.6
_cell_volume 1438.5(12)
_computing_cell_refinement 'DENZO (Otwinowski & Minor, 1997)'
_computing_data_collection 'COLLECT (Hooft, 1998)'
_computing_data_reduction 'SCALEPACK (Otwinowski & Minor, 1997)'
_computing_molecular_graphics 'ORTEP-3 (Farrugia, 1997)'
_computing_publication_material 'SHELXL97 (Sheldrick, 2008)'
_computing_structure_refinement 'SHELXL97 (Sheldrick, 2008)'
_computing_structure_solution 'SAPI91 (Fan, 1991)'
_diffrn_ambient_temperature 173(2)
_diffrn_measured_fraction_theta_full 0.990
_diffrn_measured_fraction_theta_max 0.990
_diffrn_measurement_device_type 'Nonius KappaCCD'
_diffrn_measurement_method ' \w and \f '
_diffrn_radiation_monochromator graphite
_diffrn_radiation_source 'fine-focus sealed tube'
_diffrn_radiation_type MoK\a
_diffrn_radiation_wavelength 0.71073
_diffrn_reflns_av_R_equivalents 0.062
_diffrn_reflns_av_sigmaI/netI 0.094
_diffrn_reflns_limit_h_max 9
_diffrn_reflns_limit_h_min -9
_diffrn_reflns_limit_k_max 10
_diffrn_reflns_limit_k_min -10
_diffrn_reflns_limit_l_max 25
_diffrn_reflns_limit_l_min -24
_diffrn_reflns_number 9182
_diffrn_reflns_theta_full 25.0
_diffrn_reflns_theta_max 25.0
_diffrn_reflns_theta_min 2.6
_diffrn_standards_number 0
_exptl_absorpt_coefficient_mu 0.237
_exptl_absorpt_correction_T_max 0.986
_exptl_absorpt_correction_T_min 0.972
_exptl_absorpt_correction_type multi-scan
_exptl_absorpt_process_details '(SORTAV; Blessing, 1997)'
_exptl_crystal_colour colorless
_exptl_crystal_density_diffrn 1.405
_exptl_crystal_density_method 'not measured'
_exptl_crystal_description prism
_exptl_crystal_F_000 640
_exptl_crystal_size_max 0.12
_exptl_crystal_size_mid 0.07
_exptl_crystal_size_min 0.06
_refine_diff_density_max 0.27
_refine_diff_density_min -0.39
_refine_ls_extinction_method none
_refine_ls_goodness_of_fit_ref 1.02
_refine_ls_hydrogen_treatment mixed
_refine_ls_matrix_type full
_refine_ls_number_parameters 401
_refine_ls_number_reflns 5044
_refine_ls_number_restraints 0
_refine_ls_restrained_S_all 1.02
_refine_ls_R_factor_all 0.101
_refine_ls_R_factor_gt 0.050
_refine_ls_shift/su_max 0.006
_refine_ls_shift/su_mean 0.000
_refine_ls_structure_factor_coef Fsqd
_refine_ls_weighting_details 'calc w=1/[\s^2^(Fo^2^)+(0.060P)^2^] where P=(Fo^2^+2Fc^2^)/3'
_refine_ls_weighting_scheme calc
_refine_ls_wR_factor_gt 0.109
_refine_ls_wR_factor_ref 0.134
_reflns_number_gt 3197
_reflns_number_total 5044
_reflns_threshold_expression '(I) >2.0 \s(I)'
_cod_data_source_file hj3076.cif
_cod_data_source_block III
_cod_depositor_comments
;
The following automatic conversions were performed:
'_symmetry_cell_setting' value 'Triclinic' changed to 'triclinic'
according to '/home/saulius/struct/CIF-dictionaries/cif_core.dic'
dictionary named 'cif_core.dic' version 2.4.1 from
2010-06-29.

'_exptl_absorpt_correction_type' value 'Multi-scan' changed
to 'multi-scan' according to
'/home/saulius/struct/CIF-dictionaries/cif_core.dic' dictionary named
'cif_core.dic' version 2.4.1 from 2010-06-29.

Automatic conversion script
Id: cif_fix_enum 1527 2010-12-29 10:47:43Z saulius 

The following automatic conversions were performed:

'_symmetry_cell_setting' value 'Triclinic' changed to 'triclinic'
according to /home/saulius/struct/CIF-dictionaries/cif_core.dic
dictionary named 'cif_core.dic' version 2.4.1 from
2010-06-29.

'_exptl_absorpt_correction_type' value 'Multi-scan'
changed to 'multi-scan' according to
/home/saulius/struct/CIF-dictionaries/cif_core.dic dictionary named
'cif_core.dic' version 2.4.1 from 2010-06-29.

Automatic conversion script
Id: cif_fix_values 1715 2011-07-08 13:25:40Z adriana 
;
_cod_database_code 2016677
_cod_database_fobs_code 2016677

loop_
_symmetry_equiv_pos_as_xyz
'x, y, z'
'-x, -y, -z'

loop_
_atom_site_type_symbol
_atom_site_label
_atom_site_fract_x
_atom_site_fract_y
_atom_site_fract_z
_atom_site_U_iso_or_equiv
_atom_site_adp_type
_atom_site_calc_flag
_atom_site_refinement_flags
_atom_site_occupancy
S S1a 0.84210(10) -0.17712(10) 0.67586(4) 0.0302(2) Uani d . 1
O O1a 0.8096(3) -0.2756(3) 0.62844(11) 0.0421(6) Uani d . 1
O O2a 0.7201(2) -0.1656(3) 0.73031(10) 0.0349(6) Uani d . 1
O O3a 1.0350(2) 0.0410(3) 0.76208(10) 0.0275(5) Uani d . 1
N N1a 1.0169(3) -0.2381(3) 0.69916(14) 0.0316(7) Uani d . 1
H H1Na 1.087(4) -0.271(4) 0.6658(16) 0.038 Uiso d . 1
H H2Na 1.060(4) -0.164(4) 0.7200(15) 0.038 Uiso d . 1
N N2a 0.8060(3) 0.1988(3) 0.78462(12) 0.0238(6) Uani d . 1
H H3Na 0.728(4) 0.258(4) 0.7660(14) 0.029 Uiso d . 1
C C1a 0.8716(4) 0.0189(4) 0.64007(14) 0.0259(7) Uani d . 1
C C2a 0.8663(4) 0.0484(4) 0.57597(15) 0.0318(8) Uani d . 1
H H2a 0.8519 -0.0366 0.5517 0.038 Uiso calc R 1
C C3a 0.8819(4) 0.2019(4) 0.54667(15) 0.0336(8) Uani d . 1
H H3a 0.8791 0.2212 0.5026 0.040 Uiso calc R 1
C C4a 0.9017(4) 0.3262(4) 0.58194(15) 0.0321(8) Uani d . 1
H H4a 0.9133 0.4308 0.5620 0.039 Uiso calc R 1
C C5a 0.9044(3) 0.2977(4) 0.64662(15) 0.0260(7) Uani d . 1
H H5a 0.9159 0.3837 0.6707 0.031 Uiso calc R 1
C C6a 0.8905(3) 0.1450(4) 0.67662(14) 0.0226(7) Uani d . 1
C C7a 0.9141(4) 0.1211(4) 0.74519(14) 0.0234(7) Uani d . 1
C C8a 0.8284(4) 0.2138(4) 0.84909(14) 0.0250(7) Uani d . 1
C C9a 0.8431(4) 0.3670(4) 0.86593(16) 0.0337(8) Uani d . 1
C C10a 0.8700(4) 0.3847(5) 0.92737(16) 0.0406(9) Uani d . 1
H H10a 0.8825 0.4875 0.9397 0.049 Uiso calc R 1
C C11a 0.8788(4) 0.2547(5) 0.97083(17) 0.0430(9) Uani d . 1
H H11a 0.8976 0.2684 1.0127 0.052 Uiso calc R 1
C C12a 0.8603(4) 0.1059(4) 0.95346(16) 0.0378(9) Uani d . 1
H H12a 0.8655 0.0175 0.9838 0.045 Uiso calc R 1
C C13a 0.8340(4) 0.0810(4) 0.89243(15) 0.0305(8) Uani d . 1
C C14a 0.8327(5) 0.5076(4) 0.81857(17) 0.0470(10) Uani d . 1
H H14a 0.9175 0.4966 0.7819 0.070 Uiso calc R 1
H H14b 0.8544 0.6039 0.8376 0.070 Uiso calc R 1
H H14c 0.7195 0.5141 0.8053 0.070 Uiso calc R 1
C C15a 0.8117(4) -0.0861(4) 0.87674(16) 0.0386(9) Uani d . 1
H H15a 0.9226 -0.1322 0.8630 0.058 Uiso calc R 1
H H15b 0.7405 -0.0848 0.8428 0.058 Uiso calc R 1
H H15c 0.7575 -0.1496 0.9142 0.058 Uiso calc R 1
S S1b 0.65579(9) 0.53453(10) 0.40494(4) 0.0262(2) Uani d . 1
O O1b 0.7086(3) 0.5007(3) 0.46629(10) 0.0330(6) Uani d . 1
O O2b 0.7605(3) 0.4801(3) 0.35173(10) 0.0311(5) Uani d . 1
O O3b 0.4598(2) 0.6297(3) 0.28083(10) 0.0285(5) Uani d . 1
N N1b 0.4736(3) 0.4572(3) 0.40832(15) 0.0309(7) Uani d . 1
H H1Nb 0.436(4) 0.465(4) 0.3749(16) 0.037 Uiso d . 1
H H2Nb 0.396(4) 0.490(4) 0.4424(16) 0.037 Uiso d . 1
N N2b 0.6867(3) 0.7542(3) 0.22309(12) 0.0265(6) Uani d . 1
H H3Nb 0.768(4) 0.826(4) 0.2240(15) 0.032 Uiso d . 1
C C1b 0.6366(3) 0.7418(4) 0.39049(14) 0.0230(7) Uani d . 1
C C2b 0.6516(4) 0.8349(4) 0.43874(15) 0.0289(8) Uani d . 1
H H2b 0.6732 0.7872 0.4788 0.035 Uiso calc R 1
C C3b 0.6352(4) 0.9978(4) 0.42859(16) 0.0333(8) Uani d . 1
H H3b 0.6447 1.0612 0.4619 0.040 Uiso calc R 1
C C4b 0.6050(4) 1.0683(4) 0.37044(16) 0.0307(8) Uani d . 1
H H4b 0.5921 1.1797 0.3638 0.037 Uiso calc R 1
C C5b 0.5937(4) 0.9749(4) 0.32151(15) 0.0281(8) Uani d . 1
H H5b 0.5746 1.0236 0.2813 0.034 Uiso calc R 1
C C6b 0.6098(3) 0.8116(4) 0.33064(14) 0.0235(7) Uani d . 1
C C7b 0.5813(4) 0.7202(4) 0.27624(14) 0.0235(7) Uani d . 1
C C8b 0.6604(4) 0.7080(4) 0.16261(15) 0.0282(8) Uani d . 1
C C9b 0.6375(4) 0.8308(4) 0.11589(15) 0.0314(8) Uani d . 1
C C10b 0.6104(4) 0.7904(5) 0.05707(16) 0.0415(9) Uani d . 1
H H10b 0.5941 0.8713 0.0246 0.050 Uiso calc R 1
C C11b 0.6070(4) 0.6339(5) 0.04513(17) 0.0453(10) Uani d . 1
H H11b 0.5879 0.6079 0.0047 0.054 Uiso calc R 1
C C12b 0.6310(4) 0.5163(5) 0.09157(17) 0.0429(10) Uani d . 1
H H12b 0.6285 0.4093 0.0827 0.051 Uiso calc R 1
C C13b 0.6587(4) 0.5499(4) 0.15112(16) 0.0334(8) Uani d . 1
C C14b 0.6456(5) 1.0014(4) 0.12832(17) 0.0452(10) Uani d . 1
H H14d 0.6249 1.0693 0.0905 0.068 Uiso calc R 1
H H14e 0.7579 1.0232 0.1392 0.068 Uiso calc R 1
H H14f 0.5592 1.0226 0.1634 0.068 Uiso calc R 1
C C15b 0.6875(5) 0.4168(4) 0.20061(17) 0.0425(9) Uani d . 1
H H15d 0.7460 0.3291 0.1803 0.064 Uiso calc R 1
H H15e 0.5782 0.3807 0.2232 0.064 Uiso calc R 1
H H15f 0.7569 0.4543 0.2304 0.064 Uiso calc R 1

loop_
_atom_site_aniso_label
_atom_site_aniso_U_11
_atom_site_aniso_U_22
_atom_site_aniso_U_33
_atom_site_aniso_U_12
_atom_site_aniso_U_13
_atom_site_aniso_U_23
S1a 0.0294(4) 0.0248(5) 0.0377(5) 0.0002(3) -0.0091(4) -0.0036(4)
O1a 0.0502(15) 0.0289(15) 0.0531(16) -0.0027(11) -0.0212(12) -0.0130(12)
O2a 0.0282(12) 0.0325(15) 0.0407(14) 0.0010(10) 0.0015(10) 0.0043(11)
O3a 0.0247(11) 0.0285(13) 0.0299(13) 0.0033(9) -0.0063(9) -0.0029(10)
N1a 0.0280(15) 0.0290(18) 0.0394(19) 0.0072(12) -0.0076(13) -0.0097(14)
N2a 0.0244(13) 0.0234(16) 0.0238(15) 0.0053(11) -0.0052(11) -0.0020(12)
C1a 0.0254(16) 0.028(2) 0.0246(19) 0.0021(13) -0.0046(13) -0.0027(15)
C2a 0.0316(18) 0.035(2) 0.031(2) 0.0031(15) -0.0088(15) -0.0096(17)
C3a 0.0328(18) 0.040(2) 0.027(2) 0.0037(15) -0.0046(15) 0.0021(17)
C4a 0.0297(17) 0.030(2) 0.035(2) 0.0027(14) -0.0043(15) 0.0033(16)
C5a 0.0229(16) 0.0233(19) 0.031(2) 0.0002(13) -0.0035(13) -0.0007(15)
C6a 0.0189(15) 0.0230(19) 0.0255(18) 0.0001(13) -0.0012(12) -0.0025(14)
C7a 0.0251(16) 0.0171(17) 0.0285(18) -0.0049(13) -0.0048(14) -0.0011(14)
C8a 0.0241(16) 0.0252(19) 0.0265(18) 0.0025(13) -0.0047(13) -0.0052(15)
C9a 0.0358(18) 0.030(2) 0.036(2) 0.0022(15) -0.0034(15) -0.0059(17)
C10a 0.048(2) 0.039(2) 0.037(2) -0.0017(17) -0.0051(17) -0.0165(19)
C11a 0.050(2) 0.051(3) 0.029(2) 0.0020(18) -0.0070(17) -0.0066(19)
C12a 0.039(2) 0.043(2) 0.032(2) 0.0018(17) -0.0099(16) -0.0001(18)
C13a 0.0325(17) 0.031(2) 0.0274(19) -0.0011(15) -0.0038(14) -0.0013(16)
C14a 0.071(3) 0.023(2) 0.049(3) -0.0044(18) -0.014(2) -0.0082(19)
C15a 0.048(2) 0.028(2) 0.038(2) -0.0028(16) -0.0039(17) 0.0021(17)
S1b 0.0271(4) 0.0231(5) 0.0289(5) 0.0027(3) -0.0056(3) -0.0025(4)
O1b 0.0345(12) 0.0375(15) 0.0278(13) 0.0024(10) -0.0113(10) 0.0025(11)
O2b 0.0340(12) 0.0274(14) 0.0318(13) 0.0088(10) -0.0023(10) -0.0070(11)
O3b 0.0261(11) 0.0297(14) 0.0311(13) -0.0018(10) -0.0065(9) -0.0048(10)
N1b 0.0292(15) 0.0275(17) 0.0368(18) -0.0030(12) -0.0065(13) -0.0036(14)
N2b 0.0271(14) 0.0282(17) 0.0256(16) -0.0028(12) -0.0061(12) -0.0055(13)
C1b 0.0219(15) 0.0226(18) 0.0250(18) -0.0011(12) -0.0037(13) -0.0038(14)
C2b 0.0304(17) 0.033(2) 0.0244(18) -0.0027(15) -0.0024(14) -0.0078(16)
C3b 0.0323(18) 0.032(2) 0.037(2) -0.0022(15) -0.0001(15) -0.0144(17)
C4b 0.0307(17) 0.0185(18) 0.043(2) 0.0001(14) -0.0019(15) -0.0072(16)
C5b 0.0250(16) 0.028(2) 0.0317(19) 0.0031(14) -0.0046(14) -0.0047(16)
C6b 0.0174(15) 0.0261(19) 0.0272(18) -0.0007(13) -0.0006(13) -0.0056(15)
C7b 0.0229(16) 0.0216(18) 0.0271(19) 0.0066(13) -0.0070(13) -0.0044(14)
C8b 0.0262(16) 0.034(2) 0.0254(19) -0.0015(14) -0.0048(13) -0.0076(16)
C9b 0.0302(17) 0.036(2) 0.0274(19) -0.0050(15) -0.0018(14) -0.0003(16)
C10b 0.045(2) 0.052(3) 0.028(2) -0.0105(18) -0.0043(16) -0.0006(18)
C11b 0.048(2) 0.061(3) 0.029(2) -0.0147(19) -0.0060(17) -0.011(2)
C12b 0.050(2) 0.043(3) 0.038(2) -0.0082(18) -0.0048(17) -0.016(2)
C13b 0.0337(18) 0.035(2) 0.033(2) -0.0001(15) -0.0046(15) -0.0087(17)
C14b 0.061(2) 0.037(2) 0.037(2) -0.0027(18) -0.0084(18) 0.0013(18)
C15b 0.052(2) 0.031(2) 0.047(2) 0.0061(17) -0.0114(18) -0.0137(19)

loop_
_atom_type_symbol
_atom_type_description
_atom_type_scat_dispersion_real
_atom_type_scat_dispersion_imag
_atom_type_scat_source
C C 0.0033 0.0016 'International Tables Vol C Tables 4.2.6.8 and 6.1.1.4'
H H 0.0000 0.0000 'International Tables Vol C Tables 4.2.6.8 and 6.1.1.4'
N N 0.0061 0.0033 'International Tables Vol C Tables 4.2.6.8 and 6.1.1.4'
S S 0.1246 0.1234 'International Tables Vol C Tables 4.2.6.8 and 6.1.1.4'
O O 0.0106 0.0060 'International Tables Vol C Tables 4.2.6.8 and 6.1.1.4'

loop_
_geom_angle_atom_site_label_1
_geom_angle_atom_site_label_2
_geom_angle_atom_site_label_3
_geom_angle
O2a S1a O1a 119.92(15)
O2a S1a N1a 108.01(15)
O1a S1a N1a 106.56(15)
O2a S1a C1a 105.61(14)
O1a S1a C1a 108.30(15)
N1a S1a C1a 107.98(15)
S1a N1a H1Na 109(2)
S1a N1a H2Na 110(2)
H1Na N1a H2Na 116(3)
C7a N2a C8a 123.8(3)
C7a N2a H3Na 115(2)
C8a N2a H3Na 121(2)
C2a C1a C6a 120.1(3)
C2a C1a S1a 118.9(2)
C6a C1a S1a 121.0(2)
C1a C2a C3a 120.5(3)
C1a C2a H2a 119.8
C3a C2a H2a 119.8
C4a C3a C2a 119.9(3)
C4a C3a H3a 120.0
C2a C3a H3a 120.0
C3a C4a C5a 119.9(3)
C3a C4a H4a 120.0
C5a C4a H4a 120.0
C4a C5a C6a 121.0(3)
C4a C5a H5a 119.5
C6a C5a H5a 119.5
C5a C6a C1a 118.6(3)
C5a C6a C7a 118.0(3)
C1a C6a C7a 123.1(3)
O3a C7a N2a 123.3(3)
O3a C7a C6a 120.1(3)
N2a C7a C6a 116.4(3)
C13a C8a C9a 122.0(3)
C13a C8a N2a 121.1(3)
C9a C8a N2a 116.9(3)
C10a C9a C8a 118.0(3)
C10a C9a C14a 121.2(3)
C8a C9a C14a 120.8(3)
C11a C10a C9a 120.9(3)
C11a C10a H10a 119.5
C9a C10a H10a 119.5
C12a C11a C10a 119.9(3)
C12a C11a H11a 120.1
C10a C11a H11a 120.1
C11a C12a C13a 121.7(4)
C11a C12a H12a 119.1
C13a C12a H12a 119.1
C12a C13a C8a 117.4(3)
C12a C13a C15a 119.0(3)
C8a C13a C15a 123.6(3)
C9a C14a H14a 109.5
C9a C14a H14b 109.5
H14a C14a H14b 109.5
C9a C14a H14c 109.5
H14a C14a H14c 109.5
H14b C14a H14c 109.5
C13a C15a H15a 109.5
C13a C15a H15b 109.5
H15a C15a H15b 109.5
C13a C15a H15c 109.5
H15a C15a H15c 109.5
H15b C15a H15c 109.5
O2b S1b O1b 118.48(13)
O2b S1b N1b 107.50(15)
O1b S1b N1b 106.64(16)
O2b S1b C1b 107.20(14)
O1b S1b C1b 107.61(14)
N1b S1b C1b 109.18(14)
S1b N1b H1Nb 114(3)
S1b N1b H2Nb 112(2)
H1Nb N1b H2Nb 114(3)
C7b N2b C8b 124.3(3)
C7b N2b H3Nb 117(2)
C8b N2b H3Nb 118(2)
C2b C1b C6b 120.4(3)
C2b C1b S1b 119.1(3)
C6b C1b S1b 120.5(2)
C1b C2b C3b 120.0(3)
C1b C2b H2b 120.0
C3b C2b H2b 120.0
C4b C3b C2b 120.4(3)
C4b C3b H3b 119.8
C2b C3b H3b 119.8
C3b C4b C5b 119.6(3)
C3b C4b H4b 120.2
C5b C4b H4b 120.2
C6b C5b C4b 121.0(3)
C6b C5b H5b 119.5
C4b C5b H5b 119.5
C5b C6b C1b 118.6(3)
C5b C6b C7b 116.8(3)
C1b C6b C7b 124.3(3)
O3b C7b N2b 123.9(3)
O3b C7b C6b 120.6(3)
N2b C7b C6b 115.3(3)
C13b C8b C9b 122.0(3)
C13b C8b N2b 121.7(3)
C9b C8b N2b 116.3(3)
C10b C9b C8b 117.9(3)
C10b C9b C14b 120.7(3)
C8b C9b C14b 121.4(3)
C11b C10b C9b 120.8(4)
C11b C10b H10b 119.6
C9b C10b H10b 119.6
C12b C11b C10b 120.0(3)
C12b C11b H11b 120.0
C10b C11b H11b 120.0
C11b C12b C13b 121.6(4)
C11b C12b H12b 119.2
C13b C12b H12b 119.2
C12b C13b C8b 117.7(3)
C12b C13b C15b 119.9(3)
C8b C13b C15b 122.4(3)
C9b C14b H14d 109.5
C9b C14b H14e 109.5
H14d C14b H14e 109.5
C9b C14b H14f 109.5
H14d C14b H14f 109.5
H14e C14b H14f 109.5
C13b C15b H15d 109.5
C13b C15b H15e 109.5
H15d C15b H15e 109.5
C13b C15b H15f 109.5
H15d C15b H15f 109.5
H15e C15b H15f 109.5

loop_
_geom_bond_atom_site_label_1
_geom_bond_atom_site_label_2
_geom_bond_distance
S1a O2a 1.430(2)
S1a O1a 1.435(2)
S1a N1a 1.599(3)
S1a C1a 1.774(4)
O3a C7a 1.239(3)
N1a H1Na 0.91(3)
N1a H2Na 0.91(3)
N2a C7a 1.338(4)
N2a C8a 1.440(4)
N2a H3Na 0.90(3)
C1a C2a 1.383(4)
C1a C6a 1.414(4)
C2a C3a 1.394(5)
C2a H2a 0.9500
C3a C4a 1.385(4)
C3a H3a 0.9500
C4a C5a 1.391(4)
C4a H4a 0.9500
C5a C6a 1.392(4)
C5a H5a 0.9500
C6a C7a 1.505(4)
C8a C13a 1.395(5)
C8a C9a 1.399(4)
C9a C10a 1.389(4)
C9a C14a 1.500(5)
C10a C11a 1.382(5)
C10a H10a 0.9500
C11a C12a 1.371(5)
C11a H11a 0.9500
C12a C13a 1.393(4)
C12a H12a 0.9500
C13a C15a 1.514(5)
C14a H14a 0.9800
C14a H14b 0.9800
C14a H14c 0.9800
C15a H15a 0.9800
C15a H15b 0.9800
C15a H15c 0.9800
S1b O2b 1.434(2)
S1b O1b 1.437(2)
S1b N1b 1.598(3)
S1b C1b 1.767(3)
O3b C7b 1.239(4)
N1b H1Nb 0.81(3)
N1b H2Nb 0.95(3)
N2b C7b 1.338(4)
N2b C8b 1.438(4)
N2b H3Nb 0.90(3)
C1b C2b 1.385(4)
C1b C6b 1.403(4)
C2b C3b 1.388(5)
C2b H2b 0.9500
C3b C4b 1.380(5)
C3b H3b 0.9500
C4b C5b 1.393(4)
C4b H4b 0.9500
C5b C6b 1.389(4)
C5b H5b 0.9500
C6b C7b 1.511(4)
C8b C13b 1.393(5)
C8b C9b 1.402(5)
C9b C10b 1.388(5)
C9b C14b 1.506(5)
C10b C11b 1.382(5)
C10b H10b 0.9500
C11b C12b 1.371(5)
C11b H11b 0.9500
C12b C13b 1.386(5)
C12b H12b 0.9500
C13b C15b 1.510(5)
C14b H14d 0.9800
C14b H14e 0.9800
C14b H14f 0.9800
C15b H15d 0.9800
C15b H15e 0.9800
C15b H15f 0.9800

loop_
_geom_hbond_atom_site_label_D
_geom_hbond_atom_site_label_H
_geom_hbond_atom_site_label_A
_geom_hbond_site_symmetry_A
_geom_hbond_distance_DH
_geom_hbond_distance_HA
_geom_hbond_distance_DA
_geom_hbond_angle_DHA
N1a H1Na O2b 2_756 0.91(3) 2.17(3) 2.891(4) 135(3)
N2a H3Na O3b 2_666 0.90(3) 2.08(3) 2.971(3) 174(3)
N1b H1Nb O1a 2_656 0.81(3) 2.58(3) 2.996(3) 114(3)
N1b H2Nb O1b 2_666 0.95(3) 2.04(3) 2.941(4) 157(3)
N2b H3Nb O3a 2_766 0.90(3) 2.03(3) 2.921(4) 170(3)
N1a H2Na O3a . 0.91(3) 2.04(3) 2.863(4) 151(3)
N1b H1Nb O3b . 0.81(3) 2.33(4) 2.993(4) 139(3)
C2a H2a O1a . 0.95 2.49 2.896(5) 106
C2b H2b O1b . 0.95 2.48 2.885(4) 105
C15a H15a O3a . 0.98 2.57 2.971(4) 105
C15b H15f N2b . 0.98 2.59 2.958(5) 102

loop_
_geom_torsion_atom_site_label_1
_geom_torsion_atom_site_label_2
_geom_torsion_atom_site_label_3
_geom_torsion_atom_site_label_4
_geom_torsion
O2a S1a C1a C2a -131.9(2)
O1a S1a C1a C2a -2.2(3)
N1a S1a C1a C2a 112.8(3)
O2a S1a C1a C6a 44.5(3)
O1a S1a C1a C6a 174.2(2)
N1a S1a C1a C6a -70.8(3)
C6a C1a C2a C3a 0.9(4)
S1a C1a C2a C3a 177.4(2)
C1a C2a C3a C4a -0.5(5)
C2a C3a C4a C5a -0.5(5)
C3a C4a C5a C6a 1.1(4)
C4a C5a C6a C1a -0.7(4)
C4a C5a C6a C7a 173.3(3)
C2a C1a C6a C5a -0.3(4)
S1a C1a C6a C5a -176.7(2)
C2a C1a C6a C7a -173.9(3)
S1a C1a C6a C7a 9.7(4)
C8a N2a C7a O3a 7.6(5)
C8a N2a C7a C6a -167.9(3)
C5a C6a C7a O3a -115.4(3)
C1a C6a C7a O3a 58.3(4)
C5a C6a C7a N2a 60.2(4)
C1a C6a C7a N2a -126.1(3)
C7a N2a C8a C13a -61.1(4)
C7a N2a C8a C9a 119.3(3)
C13a C8a C9a C10a 2.3(5)
N2a C8a C9a C10a -178.1(3)
C13a C8a C9a C14a -178.6(3)
N2a C8a C9a C14a 1.0(4)
C8a C9a C10a C11a -1.2(5)
C14a C9a C10a C11a 179.8(3)
C9a C10a C11a C12a -0.2(5)
C10a C11a C12a C13a 0.6(5)
C11a C12a C13a C8a 0.5(5)
C11a C12a C13a C15a -179.0(3)
C9a C8a C13a C12a -2.0(5)
N2a C8a C13a C12a 178.4(3)
C9a C8a C13a C15a 177.5(3)
N2a C8a C13a C15a -2.1(5)
O2b S1b C1b C2b -136.2(2)
O1b S1b C1b C2b -7.7(3)
N1b S1b C1b C2b 107.6(3)
O2b S1b C1b C6b 42.5(3)
O1b S1b C1b C6b 171.0(2)
N1b S1b C1b C6b -73.6(3)
C6b C1b C2b C3b 2.0(4)
S1b C1b C2b C3b -179.3(2)
C1b C2b C3b C4b -0.5(5)
C2b C3b C4b C5b -1.0(5)
C3b C4b C5b C6b 0.9(4)
C4b C5b C6b C1b 0.5(4)
C4b C5b C6b C7b 175.1(3)
C2b C1b C6b C5b -1.9(4)
S1b C1b C6b C5b 179.3(2)
C2b C1b C6b C7b -176.2(3)
S1b C1b C6b C7b 5.1(4)
C8b N2b C7b O3b 8.8(5)
C8b N2b C7b C6b -166.0(3)
C5b C6b C7b O3b -114.4(3)
C1b C6b C7b O3b 59.9(4)
C5b C6b C7b N2b 60.5(3)
C1b C6b C7b N2b -125.2(3)
C7b N2b C8b C13b -63.9(4)
C7b N2b C8b C9b 116.4(3)
C13b C8b C9b C10b 0.9(5)
N2b C8b C9b C10b -179.5(3)
C13b C8b C9b C14b -177.9(3)
N2b C8b C9b C14b 1.8(4)
C8b C9b C10b C11b -0.3(5)
C14b C9b C10b C11b 178.5(3)
C9b C10b C11b C12b -0.2(5)
C10b C11b C12b C13b 0.1(5)
C11b C12b C13b C8b 0.4(5)
C11b C12b C13b C15b -179.0(3)
C9b C8b C13b C12b -1.0(5)
N2b C8b C13b C12b 179.4(3)
C9b C8b C13b C15b 178.4(3)
N2b C8b C13b C15b -1.2(5)

loop_
_cod_related_entry_id
_cod_related_entry_database
_cod_related_entry_code
1 ChemSpider 30654113
